data_2009768
loop_
_publ_author_name
'Brunel, J.M.'
'Buono, G.'
'Baldy, A.'
'Feneau-Dupont, J.'
'Declercq, J.P.'

_publ_section_title
;A
 (2<i>R</i>,5<i>S</i>)-2-<i>o</i>-anisyl-3-oxa-1-aza-2-phosphabicyclo[3.3.0]octane--borane
 complex
;
_journal_issue 6
_journal_name_full 'Acta Crystallographica Section C'
_journal_page_first 954
_journal_page_last 955
_journal_paper_doi 10.1107/S0108270193011606
_journal_volume 50
_journal_year 1994
_chemical_formula_moiety 'C12 H19 B1 N1 O2 P1'
_chemical_formula_sum 'C12 H19 B N O2 P'
_chemical_formula_weight 251.1
_symmetry_cell_setting orthorhombic
_symmetry_space_group_name_Hall 'P 2ac 2ab'
_symmetry_space_group_name_H-M 'P 21 21 21'
_atom_type_scat_source IntTabIV
_cell_angle_alpha 90.
_cell_angle_beta 90.
_cell_angle_gamma 90.
_cell_formula_units_Z 4
_cell_length_a 7.1970(10)
_cell_length_b 8.2700(10)
_cell_length_c 22.6840(10)
_cell_measurement_reflns_used 30
_cell_measurement_temperature 291
_cell_measurement_theta_max 35
_cell_measurement_theta_min 15
_cell_volume 1350.1(3)
_diffrn_measurement_device 'Huber four-circle'
_diffrn_radiation_type CuK\a
_diffrn_radiation_wavelength 1.5418
_diffrn_reflns_av_R_equivalents 0
_diffrn_reflns_limit_h_max 8
_diffrn_reflns_limit_h_min -8
_diffrn_reflns_limit_k_max 9
_diffrn_reflns_limit_k_min 0
_diffrn_reflns_limit_l_max 26
_diffrn_reflns_limit_l_min 0
_diffrn_reflns_number 2927
_diffrn_reflns_theta_max 67
_diffrn_standards_decay_% none
_diffrn_standards_interval_count 50
_diffrn_standards_number 1
_exptl_absorpt_coefficient_mu 1.706
_exptl_absorpt_correction_type none
_exptl_crystal_colour white
_exptl_crystal_density_diffrn 1.24
_exptl_crystal_description parallelepiped
_exptl_crystal_size_max 0.37
_exptl_crystal_size_mid 0.20
_exptl_crystal_size_min 0.18
_refine_diff_density_max 0.36
_refine_diff_density_min -0.65
_refine_ls_goodness_of_fit_obs 0.6
_refine_ls_hydrogen_treatment 'H-atom treatment ?'
_refine_ls_number_parameters 155
_refine_ls_number_reflns 2217
_refine_ls_R_factor_obs 0.054
_refine_ls_shift/esd_max 0.003
_refine_ls_structure_factor_coef F
_refine_ls_weighting_details 'w = 1/(\s^2^ + 0.01823F^2^)'
_refine_ls_weighting_scheme calc
_refine_ls_wR_factor_obs 0.057
_reflns_number_observed 2217
_reflns_number_total 2927
_reflns_observed_criterion I>=2.5\s(I)
_cod_data_source_file du1059.cif
_cod_data_source_block du1059_structure_1_of_1
_cod_depositor_comments
;
The following automatic conversions were performed:

'_refine_ls_weighting_scheme' value '1/(\s^2^ + 0.01823F^2^)' was
changed to 'calc'. New tag '_refine_ls_weighting_details' was
created. The value of the new tag was set to 'w = 1/(\s^2^ +
0.01823F^2^)'.

Automatic conversion script
Id: cif_fix_values 3143 2015-03-26 13:38:13Z robertas 
;
_cod_original_cell_volume 1350.1(2)
_cod_original_formula_sum 'C12 H19 B1 N1 O2 P1'
_cod_database_code 2009768

loop_
_atom_site_label
_atom_site_fract_x
_atom_site_fract_y
_atom_site_fract_z
_atom_site_U_iso_or_equiv
P1 .87250(10) .53960(10) .38290(10) .0470(10)
O2 1.0582(3) .4427(3) .36640(10) .0620(10)
C3 1.0205(6) .2971(7) .3339(2) .087(2)
C4 .8188(6) .2494(5) .3430(2) .0660(10)
C5 .7154(8) .1980(6) .2868(2) .088(2)
C6 .6202(9) .3453(7) .2651(2) .100(2)
C7 .5659(5) .4376(5) .3209(2) .0700(10)
N8 .7214(4) .3991(3) .36190(10) .0500(10)
B9 .8501(8) .7455(5) .3447(2) .0730(10)
C10 .8756(4) .5518(3) .46220(10) .0460(10)
C11 .8355(5) .7001(4) .48800(10) .0580(10)
C12 .8291(6) .7164(6) .5491(2) .0710(10)
C13 .8630(6) .5864(5) .58340(10) .0710(10)
C14 .8994(5) .4343(5) .55930(10) .0640(10)
C15 .9034(4) .4169(4) .49860(10) .0500(10)
O16 .9337(4) .2752(3) .47100(10) .0650(10)
C17 .9288(6) .1297(5) .5047(2) .0720(10)
H3A 1.0457(6) .3177(7) .2875(2) .104
H3B 1.1099(6) .2013(7) .3494(2) .104
H4 .8188(6) .1489(5) .3734(2) .104
H5A .6153(8) .1045(6) .2967(2) .104
H5B .8125(8) .1540(6) .2542(2) .104
H6A .7127(9) .4168(7) .2382(2) .104
H6B .4982(9) .3137(7) .2399(2) .104
H7A .4348(5) .3953(5) .3382(2) .104
H7B .5575(5) .5660(5) .3127(2) .104
H11 .8088(5) .8039(4) .46040(10) .104
H12 .7974(6) .8321(6) .5687(2) .104
H13 .8619(6) .6004(5) .63080(10) .104
H14 .9242(5) .3316(5) .58760(10) .104
H17A .9556(6) .0277(5) .4762(2) .104
H17B .7934(6) .1164(5) .5247(2) .104
H17C 1.0335(6) .1347(5) .5387(2) .104
H1' .7074 .7953 .3571 ?
H2' .8558 .7063 .2958 ?
H3' .9960 .8237 .3643 ?

loop_
_geom_angle_atom_site_label_1
_geom_angle_atom_site_label_2
_geom_angle_atom_site_label_3
_geom_angle
_geom_angle_publ_flag
N8 P1 O2 97.50(10) yes
B9 P1 N8 115.9(2) yes
C10 P1 N8 109.40(10) yes
C3 O2 P1 112.4(2) yes
C5 C4 C3 114.9(4) yes
N8 C4 C5 104.0(3) yes
C7 C6 C5 104.7(4) yes
C4 N8 P1 110.9(2) yes
C7 N8 C4 110.6(3) yes
C15 C10 P1 123.0(2) yes
C12 C11 C10 120.8(3) yes
C14 C13 C12 121.6(3) yes
C14 C15 C10 120.0(3) yes
O16 C15 C14 123.9(3) yes
B9 P1 O2 114.1(2) yes
C10 P1 O2 104.50(10) yes
C10 P1 B9 113.7(2) yes
C4 C3 O2 109.1(3) yes
N8 C4 C3 105.9(3) yes
C6 C5 C4 105.8(4) yes
N8 C7 C6 102.6(3) yes
C7 N8 P1 121.4(2) yes
C11 C10 P1 117.9(2) yes
C15 C10 C11 118.9(3) yes
C13 C12 C11 119.4(4) yes
C15 C14 C13 119.2(3) yes
O16 C15 C10 116.2(2) yes
C17 O16 C15 118.7(3) yes
H3A C3 O2 109.6(2) no
H3B C3 O2 109.5(2) no
H3B C3 H3A 109.5 no
C4 C3 H3A 109.6(2) no
C4 C3 H3B 109.5(3) no
H4 C4 C3 106.7(3) no
C5 C4 H4 108.5(3) no
N8 C4 H4 117.1(2) no
H5A C5 C4 110.4(3) no
H5B C5 C4 110.4(3) no
H5B C5 H5A 109.5 no
C6 C5 H5A 110.4(3) no
C6 C5 H5B 110.4(3) no
H6A C6 C5 110.6(3) no
H6B C6 C5 110.6(2) no
H6B C6 H6A 109.5 no
C7 C6 H6A 110.6(3) no
C7 C6 H6B 110.6(3) no
H7A C7 C6 111.2(3) no
H7B C7 C6 111.2(3) no
H7B C7 H7A 109.5(5) no
N8 C7 H7A 111.2(2) no
N8 C7 H7B 111.2(2) no
H11 C11 C10 119.6(2) no
C12 C11 H11 119.6(2) no
H12 C12 C11 120.3(2) no
C13 C12 H12 120.3(2) no
H13 C13 C12 119.2(2) no
C14 C13 H13 119.2(2) no
H14 C14 C13 120.4(2) no
C15 C14 H14 120.4(2) no
H17A C17 H17B 109.5 no
H17B C17 O16 109.5(2) no
H17C C17 H17B 109.5 no
H17A C17 H17C 109.5 no

loop_
_geom_bond_atom_site_label_1
_geom_bond_atom_site_label_2
_geom_bond_distance
_geom_bond_publ_flag
O2 P1 1.602(2) yes
B9 P1 1.917(4) yes
C3 O2 1.438(6) yes
C5 C4 1.536(5) yes
C6 C5 1.482(8) yes
N8 C7 1.489(4) yes
C15 C10 1.403(4) yes
C13 C12 1.350(6) yes
C15 C14 1.384(4) yes
C17 O16 1.427(4) yes
N8 P1 1.661(3) yes
C10 P1 1.802(3) yes
C4 C3 1.518(7) yes
N8 C4 1.486(4) yes
C7 C6 1.529(6) yes
C11 C10 1.389(4) yes
C12 C11 1.392(5) yes
C14 C13 1.397(5) yes
O16 C15 1.346(4) yes
